data_1566920
loop_
_publ_author_name
'Zhang, Qiao'
'Wang, Wenbo'
'Cai, Changyong'
'Wu, Shuanggen'
'Li, Jialing'
'Li, Fenfang'
'Dong, Shengyi'

_publ_section_title
;
 Underwater luminescent labeling materials constructed from a
 supramolecular approach.
;
_journal_issue 7
_journal_name_full 'Materials horizons'
_journal_page_first 1984
_journal_page_last 1991
_journal_paper_doi 10.1039/d2mh00211f
_journal_volume 9
_journal_year 2022
_chemical_formula_moiety 'C30 H28 O4'
_chemical_formula_sum 'C30 H28 O4'
_chemical_formula_weight 452.52
_chemical_name_systematic (Z)-1,2-bis(3,4-dimethoxyphenyl)-1,2-diphenylethene
_space_group_crystal_system triclinic
_space_group_IT_number 2
_space_group_name_Hall '-P 1'
_space_group_name_H-M_alt 'P -1'
_atom_sites_solution_hydrogens geom
_atom_sites_solution_primary dual
_audit_block_doi 10.5517/ccdc.csd.cc2bq418
_audit_creation_date 2022-04-13
_audit_creation_method
;
Olex2 1.2
(compiled 2018.05.29 svn.r3508 for OlexSys, GUI svn.r5506)
;
_audit_update_record
;
2022-04-13 deposited with the CCDC.	2022-05-03 downloaded from the CCDC.
;
_cell_angle_alpha 116.793(7)
_cell_angle_beta 90.271(6)
_cell_angle_gamma 101.247(6)
_cell_formula_units_Z 2
_cell_length_a 10.8910(7)
_cell_length_b 11.4276(8)
_cell_length_c 11.5284(9)
_cell_measurement_reflns_used 2230
_cell_measurement_temperature 300
_cell_measurement_theta_max 71.7340
_cell_measurement_theta_min 4.1500
_cell_volume 1249.11(18)
_computing_cell_refinement 'CrysAlisPro 1.171.38.46 (Rigaku OD, 2015)'
_computing_data_collection 'CrysAlisPro 1.171.38.46 (Rigaku OD, 2015)'
_computing_data_reduction 'CrysAlisPro 1.171.38.46 (Rigaku OD, 2015)'
_computing_molecular_graphics 'Olex2 (Dolomanov et al., 2009)'
_computing_publication_material 'Olex2 (Dolomanov et al., 2009)'
_computing_structure_refinement 'ShelXL (Sheldrick, 2015)'
_computing_structure_solution 'ShelXT (Sheldrick, 2015)'
_diffrn_ambient_temperature 300
_diffrn_detector 'CCD plate'
_diffrn_detector_area_resol_mean 8.0697
_diffrn_detector_type EosS2
_diffrn_measured_fraction_theta_full 0.976
_diffrn_measured_fraction_theta_max 0.997
_diffrn_measurement_details
;
List of Runs (angles in degrees, time in seconds):

  # Type    Start    End  Width  t~exp~   \w     \q     \k     \f   Frames
#--------------------------------------------------------------------------
  1  \w     29.00  57.00   1.00    1.00    --   34.73  38.00 -60.00   28
  2  \w     60.00 104.00   1.00    1.00    --   34.73  38.00 -60.00   44
  3  \w     79.00 104.00   1.00    1.00    --   34.73  38.00 -90.00   25
  4  \w    100.00 166.00   1.00    4.00    --  105.88 111.00 -30.00   66
  5  \w    124.00 150.00   1.00    4.00    --  105.88 111.00 -90.00   26
  6  \w    104.00 169.00   1.00    4.00    --  105.88 111.00-120.00   65
  7  \w     91.00 170.00   1.00    4.00    --  105.88  61.00 -60.00   79
  8  \w    114.00 173.00   1.00    4.00    --  105.88  45.00  30.00   59
  9  \w    100.00 142.00   1.00    4.00    --  105.88 111.00 120.00   42
 10  \w     80.00 173.00   1.00    4.00    --  105.88  77.00  60.00   93
 11  \w     81.00 113.00   1.00    4.00    --  105.88  77.00   0.00   32
 12  \w     29.00  61.00   1.00    1.00    --   34.73  38.00 -90.00   32
 13  \w     59.00 124.00   1.00    4.00    --  105.88 -61.00 -60.00   65
 14  \w     82.00 108.00   1.00    4.00    --  105.88-111.00  30.00   26
 15  \w     55.00 101.00   1.00    4.00    --  105.88 -94.00  90.00   46
 16  \w     39.00  66.00   1.00    4.00    --  105.88 -94.00 -30.00   27
 17  \w     37.00 109.00   1.00    4.00    --  105.88 -94.00 -90.00   72
 18  \w     46.00  86.00   1.00    1.00    --   34.73-125.00-150.00   40
 19  \w     40.00 105.00   1.00    4.00    --  105.88 -94.00-180.00   65
 20  \w     40.00  80.00   1.00    4.00    --  105.88 -45.00-180.00   40
 21  \w     24.00  85.00   1.00    1.00    --   34.73-125.00   0.00   61
 22  \w      4.00  60.00   1.00    1.00    --   34.73 -99.00  90.00   56
 23  \w    -34.00  50.00   1.00    1.00    --   34.73 -38.00 120.00   84
 24  \w     20.00  92.00   1.00    1.00    --   34.73  38.00  60.00   72
 25  \w    -59.00 -30.00   1.00    1.00    --  -34.73  19.00  60.00   29
;
_diffrn_measurement_device 'four-circle diffractometer'
_diffrn_measurement_device_type 'SuperNova, Dual, Cu at zero, EosS2'
_diffrn_measurement_method '\w scans'
_diffrn_orient_matrix_type 'CrysAlisPro convention (1999,Acta A55,543-557)'
_diffrn_orient_matrix_UB_11 0.0240215000
_diffrn_orient_matrix_UB_12 0.1536701000
_diffrn_orient_matrix_UB_13 0.0835135000
_diffrn_orient_matrix_UB_21 0.1059366000
_diffrn_orient_matrix_UB_22 -0.0047765000
_diffrn_orient_matrix_UB_23 0.0857283000
_diffrn_orient_matrix_UB_31 0.0961047000
_diffrn_orient_matrix_UB_32 0.0184765000
_diffrn_orient_matrix_UB_33 -0.0913307000
_diffrn_radiation_monochromator mirror
_diffrn_radiation_probe x-ray
_diffrn_radiation_type CuK\a
_diffrn_radiation_wavelength 1.54184
_diffrn_reflns_av_R_equivalents 0.0328
_diffrn_reflns_av_unetI/netI 0.0558
_diffrn_reflns_Laue_measured_fraction_full 0.976
_diffrn_reflns_Laue_measured_fraction_max 0.997
_diffrn_reflns_limit_h_max 12
_diffrn_reflns_limit_h_min -12
_diffrn_reflns_limit_k_max 13
_diffrn_reflns_limit_k_min -13
_diffrn_reflns_limit_l_max 12
_diffrn_reflns_limit_l_min -13
_diffrn_reflns_number 7417
_diffrn_reflns_point_group_measured_fraction_full 0.976
_diffrn_reflns_point_group_measured_fraction_max 0.997
_diffrn_reflns_theta_full 67.684
_diffrn_reflns_theta_max 66.597
_diffrn_reflns_theta_min 4.162
_diffrn_source 'micro-focus sealed X-ray tube'
_diffrn_source_type 'SuperNova (Cu) X-ray Source'
_exptl_absorpt_coefficient_mu 0.629
_exptl_absorpt_correction_T_max 1.00000
_exptl_absorpt_correction_T_min 0.70337
_exptl_absorpt_correction_type multi-scan
_exptl_absorpt_process_details
;
CrysAlisPro 1.171.38.46 (Rigaku Oxford Diffraction, 2015)
Empirical absorption correction using spherical harmonics,
 implemented in SCALE3 ABSPACK scaling algorithm.
;
_exptl_crystal_colour colourless
_exptl_crystal_colour_primary colourless
_exptl_crystal_density_diffrn 1.203
_exptl_crystal_description block
_exptl_crystal_F_000 480
_exptl_crystal_size_max 0.2
_exptl_crystal_size_mid 0.2
_exptl_crystal_size_min 0.1
_refine_diff_density_max 0.167
_refine_diff_density_min -0.241
_refine_diff_density_rms 0.049
_refine_ls_extinction_method none
_refine_ls_goodness_of_fit_ref 1.009
_refine_ls_hydrogen_treatment constr
_refine_ls_matrix_type full
_refine_ls_number_parameters 311
_refine_ls_number_reflns 4404
_refine_ls_number_restraints 0
_refine_ls_restrained_S_all 1.009
_refine_ls_R_factor_all 0.0718
_refine_ls_R_factor_gt 0.0526
_refine_ls_shift/su_max 0.000
_refine_ls_shift/su_mean 0.000
_refine_ls_structure_factor_coef Fsqd
_refine_ls_weighting_details 'w=1/[\s^2^(Fo^2^)+(0.0700P)^2^+0.0553P] where P=(Fo^2^+2Fc^2^)/3'
_refine_ls_weighting_scheme calc
_refine_ls_wR_factor_gt 0.1301
_refine_ls_wR_factor_ref 0.1487
_reflns_Friedel_coverage 0.000
_reflns_number_gt 3240
_reflns_number_total 4404
_reflns_threshold_expression 'I > 2\s(I)'
_cod_data_source_file d2mh00211f2.cif
_cod_data_source_block exp_2090
_cod_depositor_comments 'Adding full bibliography for 1566920--1566921.cif.'
_cod_original_cell_volume 1249.11(17)
_cod_database_code 1566920
_shelxl_version_number 2014-1
_chemical_oxdiff_formula 'C100 H100 O2'
_shelx_space_group_comment
;
The symmetry employed for this shelxl refinement is uniquely defined
by the following loop, which should always be used as a source of
symmetry information in preference to the above space-group names.
They are only intended as comments.
;
_shelx_estimated_absorpt_t_max 0.940
_shelx_estimated_absorpt_t_min 0.884
_reflns_odcompleteness_completeness 99.73
_reflns_odcompleteness_iscentric 1
_reflns_odcompleteness_theta 66.49
_olex2_refinement_description
;
1. Fixed Uiso
 At 1.2 times of:
  All C(H) groups
 At 1.5 times of:
  All C(H,H,H) groups
2.a Aromatic/amide H refined with riding coordinates:
 C1(H1), C2(H2), C3(H3), C4(H4), C6(H6), C9(H9), C11(H11), C12(H12), C13(H13),
 C14(H14), C16(H16), C17(H17), C20(H20), C23(H23), C25(H25), C26(H26)
2.b Idealised Me refined as rotating group:
 C21(H21A,H21B,H21C), C22(H22A,H22B,H22C), C29(H29A,H29B,H29C), C30(H30A,H30B,
 H30C)
;
_olex2_submission_special_instructions 'No special instructions were received'
_oxdiff_exptl_absorpt_empirical_details
;
Empirical correction (ABSPACK) includes:
- Absorption correction using spherical harmonics
- Frame scaling
;
_oxdiff_exptl_absorpt_empirical_full_max 1.690
_oxdiff_exptl_absorpt_empirical_full_min 0.719

loop_
_space_group_symop_operation_xyz
'x, y, z'
'-x, -y, -z'

loop_
_atom_site_label
_atom_site_type_symbol
_atom_site_fract_x
_atom_site_fract_y
_atom_site_fract_z
_atom_site_U_iso_or_equiv
_atom_site_adp_type
_atom_site_occupancy
_atom_site_site_symmetry_order
_atom_site_calc_flag
_atom_site_refinement_flags_posn
_atom_site_refinement_flags_adp
_atom_site_refinement_flags_occupancy
_atom_site_disorder_assembly
_atom_site_disorder_group
O1 O 0.4747(2) 1.12117(17) 0.7416(2) 0.0768(5) Uani 1 1 d . . . . .
O2 O 0.55606(18) 0.98233(17) 0.83665(17) 0.0669(5) Uani 1 1 d . . . . .
O3 O 0.10565(17) 0.87227(16) 0.94025(14) 0.0561(4) Uani 1 1 d . . . . .
O4 O 0.1437(2) 0.7727(2) 1.09472(15) 0.0736(6) Uani 1 1 d . . . . .
C1 C 0.4102(2) 0.4265(2) 0.1650(2) 0.0586(6) Uani 1 1 d . . . . .
H1 H 0.4874 0.4283 0.1309 0.070 Uiso 1 1 calc R . . . .
C2 C 0.3010(3) 0.3613(2) 0.0821(2) 0.0612(6) Uani 1 1 d . . . . .
H2 H 0.3042 0.3189 -0.0078 0.073 Uiso 1 1 calc R . . . .
C3 C 0.1870(2) 0.3587(3) 0.1324(2) 0.0587(6) Uani 1 1 d . . . . .
H3 H 0.1129 0.3153 0.0764 0.070 Uiso 1 1 calc R . . . .
C4 C 0.1821(2) 0.4208(2) 0.2668(2) 0.0506(5) Uani 1 1 d . . . . .
H4 H 0.1046 0.4178 0.3001 0.061 Uiso 1 1 calc R . . . .
C5 C 0.29219(19) 0.48729(19) 0.35191(17) 0.0397(4) Uani 1 1 d . . . . .
C6 C 0.4061(2) 0.4900(2) 0.2994(2) 0.0485(5) Uani 1 1 d . . . . .
H6 H 0.4806 0.5347 0.3546 0.058 Uiso 1 1 calc R . . . .
C7 C 0.28747(18) 0.55937(19) 0.49670(17) 0.0386(4) Uani 1 1 d . . . . .
C8 C 0.23176(18) 0.49819(19) 0.56529(18) 0.0388(4) Uani 1 1 d . . . . .
C9 C 0.2598(2) 0.2607(2) 0.4378(2) 0.0484(5) Uani 1 1 d . . . . .
H9 H 0.3421 0.2940 0.4287 0.058 Uiso 1 1 calc R . . . .
C10 C 0.18423(19) 0.34942(19) 0.50518(17) 0.0397(4) Uani 1 1 d . . . . .
C11 C 0.0621(2) 0.2961(2) 0.5192(2) 0.0486(5) Uani 1 1 d . . . . .
H11 H 0.0106 0.3538 0.5656 0.058 Uiso 1 1 calc R . . . .
C12 C 0.0166(2) 0.1591(2) 0.4651(2) 0.0572(6) Uani 1 1 d . . . . .
H12 H -0.0654 0.1253 0.4748 0.069 Uiso 1 1 calc R . . . .
C13 C 0.0916(3) 0.0720(2) 0.3968(2) 0.0592(6) Uani 1 1 d . . . . .
H13 H 0.0603 -0.0204 0.3597 0.071 Uiso 1 1 calc R . . . .
C14 C 0.2137(2) 0.1229(2) 0.3839(2) 0.0581(6) Uani 1 1 d . . . . .
H14 H 0.2652 0.0645 0.3389 0.070 Uiso 1 1 calc R . . . .
C15 C 0.21111(18) 0.57076(19) 0.70565(18) 0.0394(4) Uani 1 1 d . . . . .
C16 C 0.2327(2) 0.5199(2) 0.7904(2) 0.0501(5) Uani 1 1 d . . . . .
H16 H 0.2612 0.4405 0.7594 0.060 Uiso 1 1 calc R . . . .
C17 C 0.2124(2) 0.5854(2) 0.9219(2) 0.0566(6) Uani 1 1 d . . . . .
H17 H 0.2279 0.5498 0.9775 0.068 Uiso 1 1 calc R . . . .
C18 C 0.1696(2) 0.7027(2) 0.96947(19) 0.0499(5) Uani 1 1 d . . . . .
C19 C 0.14805(19) 0.7559(2) 0.88488(18) 0.0425(4) Uani 1 1 d . . . . .
C20 C 0.16736(18) 0.68962(19) 0.75489(17) 0.0391(4) Uani 1 1 d . . . . .
H20 H 0.1510 0.7246 0.6991 0.047 Uiso 1 1 calc R . . . .
C21 C 0.1722(5) 0.7254(4) 1.1831(3) 0.1302(19) Uani 1 1 d . . . . .
H21A H 0.1208 0.6372 1.1564 0.195 Uiso 1 1 calc GR . . . .
H21B H 0.1557 0.7853 1.2691 0.195 Uiso 1 1 calc GR . . . .
H21C H 0.2594 0.7214 1.1840 0.195 Uiso 1 1 calc GR . . . .
C22 C 0.0816(3) 0.9286(3) 0.8575(3) 0.0816(10) Uani 1 1 d . . . . .
H22A H 0.0180 0.8656 0.7879 0.122 Uiso 1 1 calc GR . . . .
H22B H 0.1575 0.9485 0.8216 0.122 Uiso 1 1 calc GR . . . .
H22C H 0.0529 1.0098 0.9071 0.122 Uiso 1 1 calc GR . . . .
C23 C 0.42779(18) 0.77211(19) 0.67013(18) 0.0407(4) Uani 1 1 d . . . . .
H23 H 0.4541 0.7224 0.7070 0.049 Uiso 1 1 calc R . . . .
C24 C 0.34373(18) 0.70650(19) 0.55663(18) 0.0394(4) Uani 1 1 d . . . . .
C25 C 0.3089(2) 0.7818(2) 0.5015(2) 0.0482(5) Uani 1 1 d . . . . .
H25 H 0.2566 0.7388 0.4234 0.058 Uiso 1 1 calc R . . . .
C26 C 0.3509(2) 0.9211(2) 0.5611(2) 0.0547(5) Uani 1 1 d . . . . .
H26 H 0.3249 0.9703 0.5235 0.066 Uiso 1 1 calc R . . . .
C27 C 0.4301(2) 0.9857(2) 0.6743(2) 0.0518(5) Uani 1 1 d . . . . .
C28 C 0.4726(2) 0.9102(2) 0.7286(2) 0.0465(5) Uani 1 1 d . . . . .
C29 C 0.6012(3) 0.9110(3) 0.8954(3) 0.0758(8) Uani 1 1 d . . . . .
H29A H 0.6411 0.8445 0.8330 0.114 Uiso 1 1 calc GR . . . .
H29B H 0.5320 0.8676 0.9237 0.114 Uiso 1 1 calc GR . . . .
H29C H 0.6611 0.9726 0.9694 0.114 Uiso 1 1 calc GR . . . .
C30 C 0.4229(4) 1.2023(3) 0.7006(4) 0.0931(11) Uani 1 1 d . . . . .
H30A H 0.4411 1.1815 0.6130 0.140 Uiso 1 1 calc GR . . . .
H30B H 0.4590 1.2953 0.7578 0.140 Uiso 1 1 calc GR . . . .
H30C H 0.3333 1.1852 0.7034 0.140 Uiso 1 1 calc GR . . . .

loop_
_atom_site_aniso_label
_atom_site_aniso_U_11
_atom_site_aniso_U_22
_atom_site_aniso_U_33
_atom_site_aniso_U_23
_atom_site_aniso_U_13
_atom_site_aniso_U_12
O1 0.0987(15) 0.0339(8) 0.0898(13) 0.0252(9) -0.0014(11) 0.0056(8)
O2 0.0768(12) 0.0440(9) 0.0637(10) 0.0149(8) -0.0133(8) 0.0034(8)
O3 0.0837(11) 0.0487(9) 0.0443(7) 0.0203(7) 0.0183(7) 0.0353(8)
O4 0.1243(17) 0.0732(12) 0.0350(8) 0.0232(8) 0.0181(9) 0.0513(11)
C1 0.0674(15) 0.0559(13) 0.0517(12) 0.0223(11) 0.0273(11) 0.0176(11)
C2 0.0868(18) 0.0542(13) 0.0390(10) 0.0175(10) 0.0130(11) 0.0171(12)
C3 0.0665(15) 0.0568(13) 0.0448(11) 0.0189(10) -0.0046(10) 0.0078(11)
C4 0.0496(12) 0.0548(12) 0.0461(11) 0.0225(10) 0.0071(9) 0.0105(9)
C5 0.0505(11) 0.0336(9) 0.0382(9) 0.0183(8) 0.0093(8) 0.0119(8)
C6 0.0495(12) 0.0457(11) 0.0477(11) 0.0209(9) 0.0084(9) 0.0061(9)
C7 0.0417(10) 0.0362(10) 0.0388(9) 0.0165(8) 0.0078(7) 0.0120(8)
C8 0.0417(10) 0.0363(10) 0.0388(9) 0.0165(8) 0.0080(7) 0.0115(8)
C9 0.0515(12) 0.0423(11) 0.0563(11) 0.0250(9) 0.0141(9) 0.0149(9)
C10 0.0482(11) 0.0376(10) 0.0367(9) 0.0197(8) 0.0085(8) 0.0103(8)
C11 0.0516(12) 0.0440(11) 0.0523(11) 0.0231(9) 0.0142(9) 0.0125(9)
C12 0.0598(14) 0.0490(12) 0.0626(13) 0.0289(11) 0.0105(11) 0.0035(10)
C13 0.0768(16) 0.0369(11) 0.0655(14) 0.0271(10) 0.0054(11) 0.0073(10)
C14 0.0736(16) 0.0425(12) 0.0645(14) 0.0249(11) 0.0187(11) 0.0255(11)
C15 0.0442(10) 0.0378(10) 0.0377(9) 0.0179(8) 0.0072(7) 0.0114(8)
C16 0.0692(14) 0.0446(11) 0.0452(11) 0.0228(9) 0.0112(9) 0.0257(10)
C17 0.0803(16) 0.0628(14) 0.0414(10) 0.0309(10) 0.0094(10) 0.0301(12)
C18 0.0660(14) 0.0516(12) 0.0337(9) 0.0181(9) 0.0067(9) 0.0206(10)
C19 0.0491(11) 0.0389(10) 0.0402(9) 0.0164(8) 0.0066(8) 0.0162(8)
C20 0.0436(10) 0.0400(10) 0.0379(9) 0.0196(8) 0.0075(7) 0.0135(8)
C21 0.261(6) 0.132(3) 0.0434(14) 0.0472(19) 0.043(2) 0.125(4)
C22 0.135(3) 0.0750(18) 0.0709(16) 0.0456(15) 0.0427(17) 0.0694(19)
C23 0.0439(10) 0.0363(10) 0.0444(9) 0.0193(8) 0.0079(8) 0.0123(8)
C24 0.0440(10) 0.0367(10) 0.0388(9) 0.0173(8) 0.0110(7) 0.0118(8)
C25 0.0581(13) 0.0433(11) 0.0473(10) 0.0248(9) 0.0028(9) 0.0106(9)
C26 0.0681(15) 0.0456(12) 0.0621(13) 0.0327(10) 0.0095(11) 0.0176(10)
C27 0.0613(13) 0.0346(10) 0.0613(12) 0.0232(9) 0.0139(10) 0.0115(9)
C28 0.0507(12) 0.0377(10) 0.0451(10) 0.0143(8) 0.0054(8) 0.0087(8)
C29 0.088(2) 0.0617(16) 0.0616(15) 0.0189(13) -0.0224(13) 0.0060(14)
C30 0.125(3) 0.0445(15) 0.122(3) 0.0455(17) 0.029(2) 0.0277(16)

loop_
_atom_type_symbol
_atom_type_description
_atom_type_scat_dispersion_real
_atom_type_scat_dispersion_imag
_atom_type_scat_source
C C 0.0181 0.0091 'International Tables Vol C Tables 4.2.6.8 and 6.1.1.4'
H H 0.0000 0.0000 'International Tables Vol C Tables 4.2.6.8 and 6.1.1.4'
O O 0.0492 0.0322 'International Tables Vol C Tables 4.2.6.8 and 6.1.1.4'

loop_
_geom_angle_atom_site_label_1
_geom_angle_atom_site_label_2
_geom_angle_atom_site_label_3
_geom_angle
_geom_angle_site_symmetry_1
_geom_angle_site_symmetry_3
_geom_angle_publ_flag
C27 O1 C30 117.4(2) . . ?
C28 O2 C29 117.42(18) . . ?
C19 O3 C22 117.00(17) . . ?
C18 O4 C21 116.5(2) . . ?
C2 C1 H1 119.8 . . ?
C2 C1 C6 120.4(2) . . ?
C6 C1 H1 119.8 . . ?
C1 C2 H2 120.1 . . ?
C1 C2 C3 119.8(2) . . ?
C3 C2 H2 120.1 . . ?
C2 C3 H3 119.9 . . ?
C2 C3 C4 120.2(2) . . ?
C4 C3 H3 119.9 . . ?
C3 C4 H4 119.7 . . ?
C3 C4 C5 120.6(2) . . ?
C5 C4 H4 119.7 . . ?
C4 C5 C7 120.93(17) . . ?
C6 C5 C4 118.39(18) . . ?
C6 C5 C7 120.63(18) . . ?
C1 C6 H6 119.7 . . ?
C5 C6 C1 120.6(2) . . ?
C5 C6 H6 119.7 . . ?
C8 C7 C5 123.08(18) . . ?
C8 C7 C24 123.14(17) . . ?
C24 C7 C5 113.70(16) . . ?
C7 C8 C10 122.10(17) . . ?
C7 C8 C15 123.96(18) . . ?
C15 C8 C10 113.94(16) . . ?
C10 C9 H9 119.6 . . ?
C14 C9 H9 119.6 . . ?
C14 C9 C10 120.7(2) . . ?
C9 C10 C8 121.88(18) . . ?
C9 C10 C11 118.12(19) . . ?
C11 C10 C8 119.97(17) . . ?
C10 C11 H11 119.6 . . ?
C12 C11 C10 120.9(2) . . ?
C12 C11 H11 119.6 . . ?
C11 C12 H12 119.7 . . ?
C13 C12 C11 120.5(2) . . ?
C13 C12 H12 119.7 . . ?
C12 C13 H13 120.3 . . ?
C12 C13 C14 119.4(2) . . ?
C14 C13 H13 120.3 . . ?
C9 C14 H14 119.9 . . ?
C13 C14 C9 120.2(2) . . ?
C13 C14 H14 119.9 . . ?
C16 C15 C8 120.33(18) . . ?
C16 C15 C20 118.11(17) . . ?
C20 C15 C8 121.54(17) . . ?
C15 C16 H16 119.4 . . ?
C15 C16 C17 121.23(19) . . ?
C17 C16 H16 119.4 . . ?
C16 C17 H17 119.9 . . ?
C18 C17 C16 120.16(19) . . ?
C18 C17 H17 119.9 . . ?
O4 C18 C17 124.95(19) . . ?
O4 C18 C19 115.80(19) . . ?
C17 C18 C19 119.24(18) . . ?
O3 C19 C18 115.28(17) . . ?
O3 C19 C20 124.63(18) . . ?
C20 C19 C18 120.08(18) . . ?
C15 C20 H20 119.4 . . ?
C19 C20 C15 121.16(17) . . ?
C19 C20 H20 119.4 . . ?
O4 C21 H21A 109.5 . . ?
O4 C21 H21B 109.5 . . ?
O4 C21 H21C 109.5 . . ?
H21A C21 H21B 109.5 . . ?
H21A C21 H21C 109.5 . . ?
H21B C21 H21C 109.5 . . ?
O3 C22 H22A 109.5 . . ?
O3 C22 H22B 109.5 . . ?
O3 C22 H22C 109.5 . . ?
H22A C22 H22B 109.5 . . ?
H22A C22 H22C 109.5 . . ?
H22B C22 H22C 109.5 . . ?
C24 C23 H23 119.5 . . ?
C28 C23 H23 119.5 . . ?
C28 C23 C24 120.93(18) . . ?
C23 C24 C7 122.00(17) . . ?
C25 C24 C7 119.48(18) . . ?
C25 C24 C23 118.49(18) . . ?
C24 C25 H25 119.5 . . ?
C24 C25 C26 121.1(2) . . ?
C26 C25 H25 119.5 . . ?
C25 C26 H26 119.8 . . ?
C27 C26 C25 120.3(2) . . ?
C27 C26 H26 119.8 . . ?
O1 C27 C26 125.0(2) . . ?
O1 C27 C28 115.3(2) . . ?
C26 C27 C28 119.6(2) . . ?
O2 C28 C23 125.3(2) . . ?
O2 C28 C27 115.25(19) . . ?
C23 C28 C27 119.4(2) . . ?
O2 C29 H29A 109.5 . . ?
O2 C29 H29B 109.5 . . ?
O2 C29 H29C 109.5 . . ?
H29A C29 H29B 109.5 . . ?
H29A C29 H29C 109.5 . . ?
H29B C29 H29C 109.5 . . ?
O1 C30 H30A 109.5 . . ?
O1 C30 H30B 109.5 . . ?
O1 C30 H30C 109.5 . . ?
H30A C30 H30B 109.5 . . ?
H30A C30 H30C 109.5 . . ?
H30B C30 H30C 109.5 . . ?

loop_
_geom_bond_atom_site_label_1
_geom_bond_atom_site_label_2
_geom_bond_distance
_geom_bond_site_symmetry_2
_geom_bond_publ_flag
O1 C27 1.362(3) . ?
O1 C30 1.412(4) . ?
O2 C28 1.352(3) . ?
O2 C29 1.420(3) . ?
O3 C19 1.366(2) . ?
O3 C22 1.418(3) . ?
O4 C18 1.362(2) . ?
O4 C21 1.409(3) . ?
C1 H1 0.9300 . ?
C1 C2 1.372(4) . ?
C1 C6 1.389(3) . ?
C2 H2 0.9300 . ?
C2 C3 1.374(4) . ?
C3 H3 0.9300 . ?
C3 C4 1.389(3) . ?
C4 H4 0.9300 . ?
C4 C5 1.392(3) . ?
C5 C6 1.384(3) . ?
C5 C7 1.498(2) . ?
C6 H6 0.9300 . ?
C7 C8 1.349(3) . ?
C7 C24 1.492(3) . ?
C8 C10 1.493(3) . ?
C8 C15 1.491(3) . ?
C9 H9 0.9300 . ?
C9 C10 1.389(3) . ?
C9 C14 1.387(3) . ?
C10 C11 1.393(3) . ?
C11 H11 0.9300 . ?
C11 C12 1.379(3) . ?
C12 H12 0.9300 . ?
C12 C13 1.376(4) . ?
C13 H13 0.9300 . ?
C13 C14 1.381(4) . ?
C14 H14 0.9300 . ?
C15 C16 1.383(3) . ?
C15 C20 1.398(3) . ?
C16 H16 0.9300 . ?
C16 C17 1.397(3) . ?
C17 H17 0.9300 . ?
C17 C18 1.378(3) . ?
C18 C19 1.401(3) . ?
C19 C20 1.380(3) . ?
C20 H20 0.9300 . ?
C21 H21A 0.9600 . ?
C21 H21B 0.9600 . ?
C21 H21C 0.9600 . ?
C22 H22A 0.9600 . ?
C22 H22B 0.9600 . ?
C22 H22C 0.9600 . ?
C23 H23 0.9300 . ?
C23 C24 1.396(3) . ?
C23 C28 1.386(3) . ?
C24 C25 1.380(3) . ?
C25 H25 0.9300 . ?
C25 C26 1.394(3) . ?
C26 H26 0.9300 . ?
C26 C27 1.365(3) . ?
C27 C28 1.411(3) . ?
C29 H29A 0.9600 . ?
C29 H29B 0.9600 . ?
C29 H29C 0.9600 . ?
C30 H30A 0.9600 . ?
C30 H30B 0.9600 . ?
C30 H30C 0.9600 . ?
